data_2224265
loop_
_publ_author_name
'Gille, Annika'
'Sch\"urmann, Markus'
'Preut, Hans'
'Hiersemann, Martin'

_publ_section_title
(3<i>R</i>,4<i>R</i>,5<i>S</i>)-4-Hydroxy-3-methyl-5-[(2<i>S</i>,3<i>R</i>)-3-methylpent-4-en-2-yl]-4,5-dihydrofuran-2(3<i>H</i>)-one
_journal_coeditor_code HB5238
_journal_issue 12
_journal_name_full 'Acta Crystallographica Section E'
_journal_page_first o3274
_journal_paper_doi 10.1107/S1600536809050399
_journal_volume 65
_journal_year 2009
_chemical_formula_iupac 'C11 H18 O3'
_chemical_formula_moiety 'C11 H18 O3'
_chemical_formula_sum 'C11 H18 O3'
_chemical_formula_weight 198.25
_chemical_name_systematic
;(3<i>R</i>,4<i>R</i>,5<i>S</i>)-4-Hydroxy-3-methyl-5-[(2<i>S</i>,3<i>R</i>)-3-
methylpent-4-en-2-yl]-4,5-dihydrofuran-2(3<i>H</i>)-one
;
_space_group_IT_number 4
_symmetry_cell_setting monoclinic
_symmetry_space_group_name_Hall 'P 2yb'
_symmetry_space_group_name_H-M 'P 1 21 1'
_atom_sites_solution_hydrogens geom
_atom_sites_solution_primary direct
_atom_sites_solution_secondary difmap
_audit_creation_method SHELXL-97
_cell_angle_alpha 90.00
_cell_angle_beta 92.563(14)
_cell_angle_gamma 90.00
_cell_formula_units_Z 2
_cell_length_a 7.7265(10)
_cell_length_b 6.4798(8)
_cell_length_c 11.0598(16)
_cell_measurement_reflns_used 1159
_cell_measurement_temperature 173(2)
_cell_measurement_theta_max 29.06
_cell_measurement_theta_min 2.64
_cell_volume 553.17(13)
_computing_cell_refinement 'CrysAlis CCD (Oxford Diffraction, 2008)'
_computing_data_collection 'CrysAlis CCD (Oxford Diffraction, 2008)'
_computing_data_reduction 'CrysAlis CCD (Oxford Diffraction, 2008)'
_computing_molecular_graphics 'SHELXTL-Plus (Sheldrick, 2008)'
_computing_publication_material
;
SHELXL97 (Sheldrick, 2008) and PLATON (Spek, 2009)
;
_computing_structure_refinement 'SHELXL97 (Sheldrick, 2008)'
_computing_structure_solution 'SHELXS97 (Sheldrick, 2008)'
_diffrn_ambient_temperature 173(2)
_diffrn_detector_area_resol_mean 16.0560
_diffrn_measured_fraction_theta_full 0.996
_diffrn_measured_fraction_theta_max 0.996
_diffrn_measurement_device_type 'Oxford Diffraction Xcalibur S CCD'
_diffrn_measurement_method \w
_diffrn_radiation_monochromator graphite
_diffrn_radiation_source 'Enhance (Mo) X-ray Source'
_diffrn_radiation_type MoK\a
_diffrn_radiation_wavelength 0.71073
_diffrn_reflns_av_R_equivalents 0.0397
_diffrn_reflns_av_sigmaI/netI 0.0985
_diffrn_reflns_limit_h_max 10
_diffrn_reflns_limit_h_min -10
_diffrn_reflns_limit_k_max 8
_diffrn_reflns_limit_k_min -7
_diffrn_reflns_limit_l_max 14
_diffrn_reflns_limit_l_min -14
_diffrn_reflns_number 3255
_diffrn_reflns_theta_full 25.48
_diffrn_reflns_theta_max 25.48
_diffrn_reflns_theta_min 2.64
_diffrn_standards_decay_% 0
_diffrn_standards_number 0
_exptl_absorpt_coefficient_mu 0.085
_exptl_absorpt_correction_type none
_exptl_crystal_colour colourless
_exptl_crystal_density_diffrn 1.190
_exptl_crystal_density_method 'not measured'
_exptl_crystal_description plate
_exptl_crystal_F_000 216
_exptl_crystal_size_max 0.50
_exptl_crystal_size_mid 0.18
_exptl_crystal_size_min 0.04
_refine_diff_density_max 0.136
_refine_diff_density_min -0.146
_refine_ls_extinction_method none
_refine_ls_goodness_of_fit_ref 0.992
_refine_ls_hydrogen_treatment constr
_refine_ls_matrix_type full
_refine_ls_number_parameters 131
_refine_ls_number_reflns 1129
_refine_ls_number_restraints 1
_refine_ls_restrained_S_all 0.992
_refine_ls_R_factor_all 0.0610
_refine_ls_R_factor_gt 0.0349
_refine_ls_shift/su_max 0.000
_refine_ls_shift/su_mean 0.000
_refine_ls_structure_factor_coef Fsqd
_refine_ls_weighting_details 'calc w=1/[\s^2^(Fo^2^)+(0.0110P)^2^] where P=(Fo^2^+2Fc^2^)/3'
_refine_ls_weighting_scheme calc
_refine_ls_wR_factor_gt 0.0465
_refine_ls_wR_factor_ref 0.0481
_reflns_number_gt 737
_reflns_number_total 1129
_reflns_threshold_expression I>2\s(I)
_cod_data_source_file hb5238.cif
_cod_data_source_block I
_cod_original_sg_symbol_H-M 'P 21'
_cod_database_code 2224265
_cod_database_fobs_code 2224265

loop_
_symmetry_equiv_pos_as_xyz
'x, y, z'
'-x, y+1/2, -z'

loop_
_atom_site_type_symbol
_atom_site_label
_atom_site_fract_x
_atom_site_fract_y
_atom_site_fract_z
_atom_site_U_iso_or_equiv
_atom_site_adp_type
_atom_site_calc_flag
_atom_site_refinement_flags
_atom_site_occupancy
_atom_site_disorder_assembly
_atom_site_disorder_group
O O1 0.2173(2) 0.1438(2) 0.07628(15) 0.0251(5) Uani d . 1 . .
O O2 0.2731(2) 0.0175(3) -0.10413(17) 0.0328(6) Uani d . 1 . .
O O3 0.1599(2) 0.6838(3) 0.05289(17) 0.0370(6) Uani d . 1 . .
H H3 0.2032 0.7730 0.0082 0.056 Uiso calc R 1 . .
C C1 0.2453(3) 0.1658(5) -0.0428(2) 0.0267(8) Uani d . 1 . .
C C2 0.2329(4) 0.3900(4) -0.0771(2) 0.0251(8) Uani d . 1 . .
H H2 0.1128 0.4168 -0.1109 0.030 Uiso calc R 1 . .
C C3 0.2533(3) 0.4969(4) 0.0446(2) 0.0275(8) Uani d . 1 . .
H H3A 0.3790 0.5230 0.0645 0.033 Uiso calc R 1 . .
C C4 0.1847(4) 0.3431(4) 0.1331(3) 0.0251(7) Uani d . 1 . .
H H4 0.0569 0.3630 0.1382 0.030 Uiso calc R 1 . .
C C5 0.2674(4) 0.3375(4) 0.2598(2) 0.0293(8) Uani d . 1 . .
H H5 0.3954 0.3280 0.2512 0.035 Uiso calc R 1 . .
C C6 0.2135(4) 0.1458(4) 0.3322(2) 0.0314(8) Uani d . 1 . .
H H6 0.2292 0.0238 0.2784 0.038 Uiso calc R 1 . .
C C7 0.3345(4) 0.1158(5) 0.4405(3) 0.0409(9) Uani d . 1 . .
H H7 0.4546 0.1147 0.4255 0.049 Uiso calc R 1 . .
C C8 0.2950(4) 0.0912(5) 0.5523(2) 0.0487(10) Uani d . 1 . .
H H8A 0.1770 0.0910 0.5730 0.058 Uiso calc R 1 . .
H H8B 0.3841 0.0735 0.6134 0.058 Uiso calc R 1 . .
C C9 0.3607(3) 0.4531(4) -0.1730(2) 0.0350(9) Uani d . 1 . .
H H9A 0.4789 0.4182 -0.1443 0.053 Uiso calc R 1 . .
H H9B 0.3523 0.6022 -0.1872 0.053 Uiso calc R 1 . .
H H9C 0.3323 0.3793 -0.2487 0.053 Uiso calc R 1 . .
C C10 0.2329(4) 0.5418(4) 0.3243(2) 0.0401(9) Uani d . 1 . .
H H10A 0.2922 0.6541 0.2836 0.060 Uiso calc R 1 . .
H H10B 0.2765 0.5329 0.4087 0.060 Uiso calc R 1 . .
H H10C 0.1080 0.5689 0.3218 0.060 Uiso calc R 1 . .
C C11 0.0231(3) 0.1493(5) 0.3622(2) 0.0434(9) Uani d . 1 . .
H H11A -0.0082 0.0167 0.3979 0.065 Uiso calc R 1 . .
H H11B -0.0484 0.1728 0.2881 0.065 Uiso calc R 1 . .
H H11C 0.0033 0.2605 0.4201 0.065 Uiso calc R 1 . .

loop_
_atom_site_aniso_label
_atom_site_aniso_U_11
_atom_site_aniso_U_22
_atom_site_aniso_U_33
_atom_site_aniso_U_12
_atom_site_aniso_U_13
_atom_site_aniso_U_23
O1 0.0324(13) 0.0134(13) 0.0295(11) -0.0005(11) 0.0026(10) -0.0004(11)
O2 0.0385(14) 0.0195(12) 0.0403(14) -0.0003(11) 0.0013(11) -0.0058(12)
O3 0.0427(14) 0.0116(11) 0.0573(15) 0.0053(11) 0.0087(11) 0.0052(12)
C1 0.0145(16) 0.0214(18) 0.044(2) -0.0032(17) -0.0048(15) 0.003(2)
C2 0.0219(17) 0.0155(18) 0.038(2) -0.0004(14) 0.0015(15) 0.0037(15)
C3 0.0222(18) 0.0125(16) 0.048(2) 0.0004(16) 0.0007(16) 0.0048(16)
C4 0.0229(17) 0.0143(16) 0.0380(19) 0.0038(15) 0.0020(15) -0.0005(16)
C5 0.0261(17) 0.0224(19) 0.039(2) 0.0040(16) -0.0001(16) -0.0068(17)
C6 0.048(2) 0.0133(19) 0.0330(18) 0.0029(17) 0.0011(16) -0.0060(17)
C7 0.049(2) 0.038(2) 0.0359(17) 0.0078(19) 0.0001(17) 0.0032(18)
C8 0.054(3) 0.052(2) 0.039(2) -0.003(2) -0.005(2) 0.0019(19)
C9 0.0337(19) 0.0271(19) 0.045(2) -0.0014(17) 0.0090(16) 0.0070(17)
C10 0.046(2) 0.025(2) 0.049(2) -0.0045(17) 0.0060(18) -0.0113(17)
C11 0.049(2) 0.037(2) 0.0442(19) -0.010(2) 0.0005(17) 0.007(2)

loop_
_atom_type_symbol
_atom_type_description
_atom_type_scat_dispersion_real
_atom_type_scat_dispersion_imag
_atom_type_scat_source
C C 0.0033 0.0000 'International Tables Vol C Tables 4.2.6.8 and 6.1.1.4'
H H 0.0000 0.0000 'International Tables Vol C Tables 4.2.6.8 and 6.1.1.4'
O O 0.0106 0.0000 'International Tables Vol C Tables 4.2.6.8 and 6.1.1.4'

loop_
_geom_angle_atom_site_label_1
_geom_angle_atom_site_label_2
_geom_angle_atom_site_label_3
_geom_angle_site_symmetry_1
_geom_angle_site_symmetry_3
_geom_angle
_geom_angle_publ_flag
C1 O1 C4 . . 111.3(2) ?
C3 O3 H3 . . 109.5 ?
O2 C1 O1 . . 120.4(3) ?
O2 C1 C2 . . 129.9(2) ?
O1 C1 C2 . . 109.7(3) ?
C1 C2 C3 . . 102.4(2) ?
C1 C2 C9 . . 113.4(2) ?
C3 C2 C9 . . 116.5(2) ?
C1 C2 H2 . . 108.1 ?
C3 C2 H2 . . 108.1 ?
C9 C2 H2 . . 108.1 ?
O3 C3 C4 . . 109.1(2) ?
O3 C3 C2 . . 114.6(2) ?
C4 C3 C2 . . 104.4(2) ?
O3 C3 H3A . . 109.5 ?
C4 C3 H3A . . 109.5 ?
C2 C3 H3A . . 109.5 ?
O1 C4 C3 . . 103.4(2) ?
O1 C4 C5 . . 107.6(2) ?
C3 C4 C5 . . 118.0(2) ?
O1 C4 H4 . . 109.1 ?
C3 C4 H4 . . 109.1 ?
C5 C4 H4 . . 109.1 ?
C4 C5 C10 . . 109.6(2) ?
C4 C5 C6 . . 112.7(2) ?
C10 C5 C6 . . 113.4(2) ?
C4 C5 H5 . . 106.9 ?
C10 C5 H5 . . 106.9 ?
C6 C5 H5 . . 106.9 ?
C7 C6 C11 . . 113.6(2) ?
C7 C6 C5 . . 110.2(2) ?
C11 C6 C5 . . 112.7(2) ?
C7 C6 H6 . . 106.6 ?
C11 C6 H6 . . 106.6 ?
C5 C6 H6 . . 106.6 ?
C8 C7 C6 . . 127.8(3) ?
C8 C7 H7 . . 116.1 ?
C6 C7 H7 . . 116.1 ?
C7 C8 H8A . . 120.0 ?
C7 C8 H8B . . 120.0 ?
H8A C8 H8B . . 120.0 ?
C2 C9 H9A . . 109.5 ?
C2 C9 H9B . . 109.5 ?
H9A C9 H9B . . 109.5 ?
C2 C9 H9C . . 109.5 ?
H9A C9 H9C . . 109.5 ?
H9B C9 H9C . . 109.5 ?
C5 C10 H10A . . 109.5 ?
C5 C10 H10B . . 109.5 ?
H10A C10 H10B . . 109.5 ?
C5 C10 H10C . . 109.5 ?
H10A C10 H10C . . 109.5 ?
H10B C10 H10C . . 109.5 ?
C6 C11 H11A . . 109.5 ?
C6 C11 H11B . . 109.5 ?
H11A C11 H11B . . 109.5 ?
C6 C11 H11C . . 109.5 ?
H11A C11 H11C . . 109.5 ?
H11B C11 H11C . . 109.5 ?

loop_
_geom_bond_atom_site_label_1
_geom_bond_atom_site_label_2
_geom_bond_site_symmetry_2
_geom_bond_distance
_geom_bond_publ_flag
O1 C1 . 1.352(3) ?
O1 C4 . 1.463(3) ?
O2 C1 . 1.201(3) ?
O3 C3 . 1.415(3) ?
O3 H3 . 0.8400 ?
C1 C2 . 1.504(4) ?
C2 C3 . 1.516(3) ?
C2 C9 . 1.536(3) ?
C2 H2 . 1.0000 ?
C3 C4 . 1.510(3) ?
C3 H3A . 1.0000 ?
C4 C5 . 1.515(3) ?
C4 H4 . 1.0000 ?
C5 C10 . 1.533(3) ?
C5 C6 . 1.544(4) ?
C5 H5 . 1.0000 ?
C6 C7 . 1.499(3) ?
C6 C11 . 1.523(3) ?
C6 H6 . 1.0000 ?
C7 C8 . 1.296(3) ?
C7 H7 . 0.9500 ?
C8 H8A . 0.9500 ?
C8 H8B . 0.9500 ?
C9 H9A . 0.9800 ?
C9 H9B . 0.9800 ?
C9 H9C . 0.9800 ?
C10 H10A . 0.9800 ?
C10 H10B . 0.9800 ?
C10 H10C . 0.9800 ?
C11 H11A . 0.9800 ?
C11 H11B . 0.9800 ?
C11 H11C . 0.9800 ?

loop_
_geom_hbond_atom_site_label_D
_geom_hbond_atom_site_label_H
_geom_hbond_atom_site_label_A
_geom_hbond_site_symmetry_A
_geom_hbond_distance_DH
_geom_hbond_distance_HA
_geom_hbond_distance_DA
_geom_hbond_angle_DHA
O3 H3 O1 1_565 0.84 2.52 3.023(2) 120
O3 H3 O2 1_565 0.84 2.10 2.931(3) 171

loop_
_geom_torsion_atom_site_label_1
_geom_torsion_atom_site_label_2
_geom_torsion_atom_site_label_3
_geom_torsion_atom_site_label_4
_geom_torsion_site_symmetry_1
_geom_torsion_site_symmetry_2
_geom_torsion_site_symmetry_3
_geom_torsion_site_symmetry_4
_geom_torsion
_geom_torsion_publ_flag
C4 O1 C1 O2 . . . . -179.5(2) ?
C4 O1 C1 C2 . . . . -0.1(3) ?
O2 C1 C2 C3 . . . . -162.7(3) ?
O1 C1 C2 C3 . . . . 18.0(3) ?
O2 C1 C2 C9 . . . . -36.3(4) ?
O1 C1 C2 C9 . . . . 144.4(2) ?
C1 C2 C3 O3 . . . . -147.4(2) ?
C9 C2 C3 O3 . . . . 88.3(3) ?
C1 C2 C3 C4 . . . . -28.1(3) ?
C9 C2 C3 C4 . . . . -152.4(2) ?
C1 O1 C4 C3 . . . . -18.0(3) ?
C1 O1 C4 C5 . . . . -143.6(2) ?
O3 C3 C4 O1 . . . . 151.2(2) ?
C2 C3 C4 O1 . . . . 28.3(3) ?
O3 C3 C4 C5 . . . . -90.1(3) ?
C2 C3 C4 C5 . . . . 147.0(2) ?
O1 C4 C5 C10 . . . . -178.7(2) ?
C3 C4 C5 C10 . . . . 64.9(3) ?
O1 C4 C5 C6 . . . . -51.4(3) ?
C3 C4 C5 C6 . . . . -167.8(2) ?
C4 C5 C6 C7 . . . . 163.9(2) ?
C10 C5 C6 C7 . . . . -70.9(3) ?
C4 C5 C6 C11 . . . . -68.0(3) ?
C10 C5 C6 C11 . . . . 57.3(3) ?
C11 C6 C7 C8 . . . . 0.8(5) ?
C5 C6 C7 C8 . . . . 128.5(4) ?

loop_
_cod_related_entry_id
_cod_related_entry_database
_cod_related_entry_code
1 ChemSpider 24743974
